data_7016470
loop_
_publ_author_name
'Bungu, Peter N.'
'Otto, Stefanus'

_publ_section_title
;
 Evaluation of ligand effects in the modified cobalt hydroformylation
 of 1-octene. Crystal structures of [Co(L)(CO)(3)](2) (L = PA-C(5),
 PCy(3) and PCyp(3)).
;
_journal_issue 36
_journal_name_full 'Dalton transactions (Cambridge, England : 2003)'
_journal_page_first 9238
_journal_page_last 9249
_journal_paper_doi 10.1039/c1dt10581g
_journal_volume 40
_journal_year 2011
_chemical_formula_moiety 'C42 H66 Co2 O6 P2'
_chemical_formula_sum 'C42 H66 Co2 O6 P2'
_chemical_formula_weight 846.75
_chemical_name_common Hexacarbonyl-bis(tricyclohexylphosphine)-dicobalt
_chemical_name_systematic
;
Hexacarbonyl-bis(tricyclohexylphosphine)-dicobalt
;
_space_group_IT_number 14
_symmetry_cell_setting monoclinic
_symmetry_space_group_name_Hall '-P 2yn'
_symmetry_space_group_name_H-M 'P 1 21/n 1'
_atom_sites_solution_hydrogens geom
_atom_sites_solution_primary direct
_atom_sites_solution_secondary difmap
_audit_creation_method SHELXL-97
_cell_angle_alpha 90.00
_cell_angle_beta 119.2980(10)
_cell_angle_gamma 90.00
_cell_formula_units_Z 2
_cell_length_a 14.7630(5)
_cell_length_b 10.6770(3)
_cell_length_c 14.8800(4)
_cell_measurement_reflns_used 7462
_cell_measurement_temperature 100(2)
_cell_measurement_theta_max 28.30
_cell_measurement_theta_min 2.47
_cell_volume 2045.44(11)
_computing_cell_refinement 'SAINT-Plus (Bruker, 2004)'
_computing_data_collection 'Apex2 (Bruker, 2005)'
_computing_data_reduction 'SAINT-Plus and XPREP (Bruker, 2004)'
_computing_molecular_graphics 'DIAMOND (Brandenburg & Berndt, 1999)'
_computing_publication_material 'SHELXL-97 (Sheldrick, 1997b)'
_computing_structure_refinement 'SHELXL-97 (Sheldrick, 1997b)'
_computing_structure_solution 'SHELXS-97 (Sheldrick, 1997a)'
_diffrn_ambient_temperature 100(2)
_diffrn_detector_area_resol_mean 512
_diffrn_measured_fraction_theta_full 0.999
_diffrn_measured_fraction_theta_max 0.999
_diffrn_measurement_device_type 'Bruker SMART ApexII 4K CCD'
_diffrn_measurement_method 'phi and omega scans'
_diffrn_radiation_monochromator graphite
_diffrn_radiation_source 'fine-focus sealed tube'
_diffrn_radiation_type MoK\a
_diffrn_radiation_wavelength 0.71069
_diffrn_reflns_av_R_equivalents 0.0333
_diffrn_reflns_av_sigmaI/netI 0.0207
_diffrn_reflns_limit_h_max 19
_diffrn_reflns_limit_h_min -19
_diffrn_reflns_limit_k_max 14
_diffrn_reflns_limit_k_min -14
_diffrn_reflns_limit_l_max 19
_diffrn_reflns_limit_l_min -19
_diffrn_reflns_number 34166
_diffrn_reflns_theta_full 28.32
_diffrn_reflns_theta_max 28.32
_diffrn_reflns_theta_min 2.47
_diffrn_standards_decay_% None
_diffrn_standards_interval_count 'After collection'
_diffrn_standards_interval_time 'After collection'
_diffrn_standards_number 'First 50 frames repeated after data collection.'
_exptl_absorpt_coefficient_mu 0.935
_exptl_absorpt_correction_T_max 0.887
_exptl_absorpt_correction_T_min 0.724
_exptl_absorpt_correction_type multi-scan
_exptl_absorpt_process_details
;
SADABS (Bruker, 2004)
;
_exptl_crystal_colour red
_exptl_crystal_density_diffrn 1.375
_exptl_crystal_density_meas ?
_exptl_crystal_density_method 'not measured'
_exptl_crystal_description plate
_exptl_crystal_F_000 900
_exptl_crystal_size_max 0.41
_exptl_crystal_size_mid 0.27
_exptl_crystal_size_min 0.10
_refine_diff_density_max 0.396
_refine_diff_density_min -0.235
_refine_diff_density_rms 0.052
_refine_ls_extinction_method none
_refine_ls_goodness_of_fit_ref 1.043
_refine_ls_hydrogen_treatment constr
_refine_ls_matrix_type full
_refine_ls_number_parameters 235
_refine_ls_number_reflns 5100
_refine_ls_number_restraints 0
_refine_ls_restrained_S_all 1.043
_refine_ls_R_factor_all 0.0274
_refine_ls_R_factor_gt 0.0227
_refine_ls_shift/su_max 0.001
_refine_ls_shift/su_mean 0.000
_refine_ls_structure_factor_coef Fsqd
_refine_ls_weighting_details 'calc w=1/[\s^2^(Fo^2^)+(0.0274P)^2^+0.9093P] where P=(Fo^2^+2Fc^2^)/3'
_refine_ls_weighting_scheme calc
_refine_ls_wR_factor_gt 0.0571
_refine_ls_wR_factor_ref 0.0598
_reflns_number_gt 4548
_reflns_number_total 5100
_reflns_threshold_expression >2\s(I)
_cod_data_source_file c1dt10581g.txt
_cod_data_source_block pcy3dim
_cod_depositor_comments
;
The following automatic conversions were performed:
'__diffrn_standards_interval_count' tag replaced with
'_diffrn_standards_interval_count'.

Automatic conversion script
Id: cif_correct_tags 1440 2010-10-19 06:21:57Z saulius 

The following automatic conversions were performed:

'_symmetry_cell_setting' value 'Monoclinic' changed to 'monoclinic'
according to /home/saulius/struct/CIF-dictionaries/cif_core.dic
dictionary named 'cif_core.dic' version 2.4.1 from 2010-06-29.

Automatic conversion script
Id: cif_fix_values 1715 2011-07-08 13:25:40Z adriana 

The following automatic conversions were performed:

'_exptl_crystal_density_meas' value 'not measured' was changed to '?'
- the value is perceived as not measured.

Automatic conversion script
Id: cif_fix_values 3008 2015-01-20 13:52:24Z robertas 
;
_cod_original_sg_symbol_H-M P2(1)/n
_cod_database_code 7016470

loop_
_symmetry_equiv_pos_as_xyz
'x, y, z'
'-x+1/2, y+1/2, -z+1/2'
'-x, -y, -z'
'x-1/2, -y-1/2, z-1/2'

loop_
_atom_site_label
_atom_site_type_symbol
_atom_site_fract_x
_atom_site_fract_y
_atom_site_fract_z
_atom_site_U_iso_or_equiv
_atom_site_adp_type
_atom_site_occupancy
_atom_site_symmetry_multiplicity
_atom_site_calc_flag
_atom_site_refinement_flags
Co Co 0.580074(12) 0.454871(14) -0.006593(11) 0.00920(5) Uani 1 1 d .
P P 0.71724(2) 0.37484(3) -0.00615(2) 0.00866(6) Uani 1 1 d .
O1 O 0.42464(7) 0.29775(9) -0.17123(7) 0.01996(19) Uani 1 1 d .
O2 O 0.61014(7) 0.71295(8) -0.05371(7) 0.0206(2) Uani 1 1 d .
O3 O 0.64640(7) 0.35978(9) 0.20073(7) 0.01932(19) Uani 1 1 d .
C1 C 0.48586(9) 0.36029(11) -0.10807(9) 0.0132(2) Uani 1 1 d .
C2 C 0.59998(9) 0.61182(11) -0.03430(9) 0.0139(2) Uani 1 1 d .
C3 C 0.62063(9) 0.40061(11) 0.12052(9) 0.0132(2) Uani 1 1 d .
C11 C 0.74715(9) 0.21490(10) 0.05100(9) 0.0103(2) Uani 1 1 d .
H11 H 0.7745 0.2274 0.1251 0.012 Uiso 1 1 calc R
C12 C 0.65026(9) 0.13186(11) 0.01573(9) 0.0119(2) Uani 1 1 d .
H12A H 0.6004 0.1746 0.0295 0.014 Uiso 1 1 calc R
H12B H 0.6181 0.1181 -0.0580 0.014 Uiso 1 1 calc R
C13 C 0.67804(10) 0.00566(11) 0.07129(10) 0.0148(2) Uani 1 1 d .
H13A H 0.7030 0.0188 0.1442 0.018 Uiso 1 1 calc R
H13B H 0.6163 -0.0462 0.0445 0.018 Uiso 1 1 calc R
C14 C 0.76123(10) -0.06190(11) 0.05727(10) 0.0147(2) Uani 1 1 d .
H14A H 0.7785 -0.1406 0.0946 0.018 Uiso 1 1 calc R
H14B H 0.7349 -0.0802 -0.0152 0.018 Uiso 1 1 calc R
C15 C 0.85815(9) 0.01900(11) 0.09696(9) 0.0140(2) Uani 1 1 d .
H15A H 0.9099 -0.0244 0.0864 0.017 Uiso 1 1 calc R
H15B H 0.8869 0.0326 0.1704 0.017 Uiso 1 1 calc R
C16 C 0.83359(9) 0.14549(11) 0.04165(10) 0.0139(2) Uani 1 1 d .
H16A H 0.8119 0.1324 -0.0306 0.017 Uiso 1 1 calc R
H16B H 0.8958 0.1967 0.0712 0.017 Uiso 1 1 calc R
C21 C 0.71178(9) 0.36659(11) -0.13370(8) 0.0107(2) Uani 1 1 d .
H21 H 0.7833 0.3579 -0.1205 0.013 Uiso 1 1 calc R
C22 C 0.64927(9) 0.25655(11) -0.20316(9) 0.0130(2) Uani 1 1 d .
H22A H 0.6744 0.1785 -0.1657 0.016 Uiso 1 1 calc R
H22B H 0.5766 0.2655 -0.2224 0.016 Uiso 1 1 calc R
C23 C 0.66015(10) 0.25334(11) -0.30040(9) 0.0153(2) Uani 1 1 d .
H23A H 0.7321 0.2369 -0.2809 0.018 Uiso 1 1 calc R
H23B H 0.6186 0.1851 -0.3442 0.018 Uiso 1 1 calc R
C24 C 0.62619(10) 0.37509(12) -0.36117(9) 0.0150(2) Uani 1 1 d .
H24A H 0.5516 0.3844 -0.3913 0.018 Uiso 1 1 calc R
H24B H 0.6425 0.3720 -0.4169 0.018 Uiso 1 1 calc R
C25 C 0.68003(10) 0.48750(12) -0.29272(9) 0.0148(2) Uani 1 1 d .
H25A H 0.6508 0.5639 -0.3315 0.018 Uiso 1 1 calc R
H25B H 0.7533 0.4855 -0.2721 0.018 Uiso 1 1 calc R
C26 C 0.66757(9) 0.48803(11) -0.19634(9) 0.0127(2) Uani 1 1 d .
H26A H 0.5946 0.4955 -0.2166 0.015 Uiso 1 1 calc R
H26B H 0.7037 0.5597 -0.1538 0.015 Uiso 1 1 calc R
C31 C 0.84343(9) 0.45610(11) 0.07712(9) 0.0113(2) Uani 1 1 d .
H31 H 0.8979 0.3941 0.0920 0.014 Uiso 1 1 calc R
C32 C 0.85517(10) 0.49421(12) 0.18200(9) 0.0150(2) Uani 1 1 d .
H32A H 0.8034 0.5570 0.1716 0.018 Uiso 1 1 calc R
H32B H 0.8431 0.4218 0.2141 0.018 Uiso 1 1 calc R
C33 C 0.96373(10) 0.54681(12) 0.25358(10) 0.0183(3) Uani 1 1 d .
H33A H 0.9674 0.5740 0.3175 0.022 Uiso 1 1 calc R
H33B H 1.0148 0.4811 0.2699 0.022 Uiso 1 1 calc R
C34 C 0.98996(10) 0.65674(12) 0.20505(10) 0.0185(3) Uani 1 1 d .
H34A H 0.9446 0.7267 0.1968 0.022 Uiso 1 1 calc R
H34B H 1.0610 0.6830 0.2502 0.022 Uiso 1 1 calc R
C35 C 0.97701(10) 0.62007(13) 0.10056(10) 0.0185(3) Uani 1 1 d .
H35A H 1.0282 0.5570 0.1101 0.022 Uiso 1 1 calc R
H35B H 0.9894 0.6928 0.0690 0.022 Uiso 1 1 calc R
C36 C 0.86809(9) 0.56870(11) 0.02849(9) 0.0146(2) Uani 1 1 d .
H36A H 0.8636 0.5434 -0.0362 0.017 Uiso 1 1 calc R
H36B H 0.8171 0.6341 0.0139 0.017 Uiso 1 1 calc R

loop_
_atom_site_aniso_label
_atom_site_aniso_U_11
_atom_site_aniso_U_22
_atom_site_aniso_U_33
_atom_site_aniso_U_23
_atom_site_aniso_U_13
_atom_site_aniso_U_12
Co 0.00953(8) 0.00909(8) 0.00940(8) 0.00012(5) 0.00496(6) 0.00122(5)
P 0.00961(13) 0.00827(13) 0.00841(13) 0.00010(10) 0.00465(11) 0.00044(10)
O1 0.0181(4) 0.0209(5) 0.0166(4) -0.0051(4) 0.0052(4) -0.0011(4)
O2 0.0209(5) 0.0138(4) 0.0276(5) 0.0015(4) 0.0122(4) -0.0015(4)
O3 0.0197(5) 0.0256(5) 0.0126(4) 0.0027(4) 0.0078(4) 0.0019(4)
C1 0.0140(5) 0.0147(6) 0.0132(5) 0.0025(4) 0.0085(5) 0.0040(4)
C2 0.0113(5) 0.0160(6) 0.0145(6) -0.0015(4) 0.0064(5) 0.0011(4)
C3 0.0114(5) 0.0135(5) 0.0159(6) -0.0028(4) 0.0077(5) 0.0009(4)
C11 0.0116(5) 0.0089(5) 0.0103(5) 0.0011(4) 0.0053(4) 0.0009(4)
C12 0.0123(5) 0.0109(5) 0.0129(5) 0.0005(4) 0.0066(4) -0.0002(4)
C13 0.0176(6) 0.0114(5) 0.0168(6) 0.0013(4) 0.0096(5) -0.0009(4)
C14 0.0177(6) 0.0099(5) 0.0157(6) -0.0002(4) 0.0075(5) 0.0005(4)
C15 0.0143(6) 0.0113(5) 0.0145(6) 0.0004(4) 0.0057(5) 0.0028(4)
C16 0.0133(5) 0.0119(5) 0.0181(6) 0.0016(4) 0.0090(5) 0.0023(4)
C21 0.0120(5) 0.0118(5) 0.0098(5) -0.0003(4) 0.0064(4) -0.0002(4)
C22 0.0172(6) 0.0118(5) 0.0113(5) -0.0011(4) 0.0078(5) -0.0010(4)
C23 0.0205(6) 0.0149(6) 0.0129(5) -0.0024(4) 0.0101(5) -0.0012(5)
C24 0.0166(6) 0.0181(6) 0.0112(5) -0.0001(4) 0.0075(5) -0.0015(5)
C25 0.0176(6) 0.0159(6) 0.0119(5) 0.0016(4) 0.0080(5) -0.0027(5)
C26 0.0152(6) 0.0118(5) 0.0108(5) 0.0007(4) 0.0062(5) -0.0008(4)
C31 0.0097(5) 0.0116(5) 0.0113(5) -0.0001(4) 0.0041(4) 0.0001(4)
C32 0.0167(6) 0.0166(6) 0.0109(5) -0.0010(4) 0.0061(5) -0.0029(5)
C33 0.0173(6) 0.0206(6) 0.0120(6) -0.0014(5) 0.0032(5) -0.0023(5)
C34 0.0151(6) 0.0181(6) 0.0182(6) -0.0045(5) 0.0050(5) -0.0039(5)
C35 0.0148(6) 0.0212(6) 0.0188(6) -0.0023(5) 0.0075(5) -0.0057(5)
C36 0.0146(6) 0.0159(6) 0.0133(5) -0.0005(4) 0.0068(5) -0.0039(4)

loop_
_atom_type_symbol
_atom_type_description
_atom_type_scat_dispersion_real
_atom_type_scat_dispersion_imag
_atom_type_scat_source
C C 0.0033 0.0016 'International Tables Vol C Tables 4.2.6.8 and 6.1.1.4'
H H 0.0000 0.0000 'International Tables Vol C Tables 4.2.6.8 and 6.1.1.4'
O O 0.0106 0.0060 'International Tables Vol C Tables 4.2.6.8 and 6.1.1.4'
P P 0.1023 0.0942 'International Tables Vol C Tables 4.2.6.8 and 6.1.1.4'
Co Co 0.3494 0.9721 'International Tables Vol C Tables 4.2.6.8 and 6.1.1.4'

loop_
_geom_angle_atom_site_label_1
_geom_angle_atom_site_label_2
_geom_angle_atom_site_label_3
_geom_angle
_geom_angle_site_symmetry_3
C3 Co C1 115.68(5) .
C3 Co C2 122.95(5) .
C1 Co C2 118.99(5) .
C3 Co P 92.29(4) .
C1 Co P 96.79(4) .
C2 Co P 96.33(4) .
C3 Co Co 83.56(4) 3_665
C1 Co Co 85.07(4) 3_665
C2 Co Co 85.95(4) 3_665
P Co Co 175.855(13) 3_665
C11 P C21 107.73(5) .
C11 P C31 100.73(5) .
C21 P C31 103.27(5) .
C11 P Co 111.76(4) .
C21 P Co 115.83(4) .
C31 P Co 116.08(4) .
O1 C1 Co 177.94(11) .
O2 C2 Co 178.28(12) .
O3 C3 Co 176.66(11) .
C16 C11 C12 111.39(9) .
C16 C11 P 114.95(8) .
C12 C11 P 113.53(8) .
C16 C11 H11 105.3 .
C12 C11 H11 105.3 .
P C11 H11 105.3 .
C13 C12 C11 111.38(9) .
C13 C12 H12A 109.4 .
C11 C12 H12A 109.4 .
C13 C12 H12B 109.4 .
C11 C12 H12B 109.4 .
H12A C12 H12B 108.0 .
C14 C13 C12 111.35(10) .
C14 C13 H13A 109.4 .
C12 C13 H13A 109.4 .
C14 C13 H13B 109.4 .
C12 C13 H13B 109.4 .
H13A C13 H13B 108.0 .
C15 C14 C13 110.24(10) .
C15 C14 H14A 109.6 .
C13 C14 H14A 109.6 .
C15 C14 H14B 109.6 .
C13 C14 H14B 109.6 .
H14A C14 H14B 108.1 .
C14 C15 C16 111.22(10) .
C14 C15 H15A 109.4 .
C16 C15 H15A 109.4 .
C14 C15 H15B 109.4 .
C16 C15 H15B 109.4 .
H15A C15 H15B 108.0 .
C15 C16 C11 111.40(10) .
C15 C16 H16A 109.3 .
C11 C16 H16A 109.3 .
C15 C16 H16B 109.3 .
C11 C16 H16B 109.3 .
H16A C16 H16B 108.0 .
C22 C21 C26 107.38(9) .
C22 C21 P 115.69(8) .
C26 C21 P 111.75(8) .
C22 C21 H21 107.2 .
C26 C21 H21 107.2 .
P C21 H21 107.2 .
C23 C22 C21 110.23(10) .
C23 C22 H22A 109.6 .
C21 C22 H22A 109.6 .
C23 C22 H22B 109.6 .
C21 C22 H22B 109.6 .
H22A C22 H22B 108.1 .
C24 C23 C22 112.69(10) .
C24 C23 H23A 109.1 .
C22 C23 H23A 109.1 .
C24 C23 H23B 109.1 .
C22 C23 H23B 109.1 .
H23A C23 H23B 107.8 .
C23 C24 C25 111.32(10) .
C23 C24 H24A 109.4 .
C25 C24 H24A 109.4 .
C23 C24 H24B 109.4 .
C25 C24 H24B 109.4 .
H24A C24 H24B 108.0 .
C24 C25 C26 111.50(10) .
C24 C25 H25A 109.3 .
C26 C25 H25A 109.3 .
C24 C25 H25B 109.3 .
C26 C25 H25B 109.3 .
H25A C25 H25B 108.0 .
C25 C26 C21 110.68(10) .
C25 C26 H26A 109.5 .
C21 C26 H26A 109.5 .
C25 C26 H26B 109.5 .
C21 C26 H26B 109.5 .
H26A C26 H26B 108.1 .
C36 C31 C32 109.63(9) .
C36 C31 P 116.09(8) .
C32 C31 P 112.09(8) .
C36 C31 H31 106.1 .
C32 C31 H31 106.1 .
P C31 H31 106.1 .
C33 C32 C31 111.25(10) .
C33 C32 H32A 109.4 .
C31 C32 H32A 109.4 .
C33 C32 H32B 109.4 .
C31 C32 H32B 109.4 .
H32A C32 H32B 108.0 .
C34 C33 C32 112.01(10) .
C34 C33 H33A 109.2 .
C32 C33 H33A 109.2 .
C34 C33 H33B 109.2 .
C32 C33 H33B 109.2 .
H33A C33 H33B 107.9 .
C35 C34 C33 110.60(10) .
C35 C34 H34A 109.5 .
C33 C34 H34A 109.5 .
C35 C34 H34B 109.5 .
C33 C34 H34B 109.5 .
H34A C34 H34B 108.1 .
C34 C35 C36 111.79(10) .
C34 C35 H35A 109.3 .
C36 C35 H35A 109.3 .
C34 C35 H35B 109.3 .
C36 C35 H35B 109.3 .
H35A C35 H35B 107.9 .
C35 C36 C31 111.10(10) .
C35 C36 H36A 109.4 .
C31 C36 H36A 109.4 .
C35 C36 H36B 109.4 .
C31 C36 H36B 109.4 .
H36A C36 H36B 108.0 .

loop_
_geom_bond_atom_site_label_1
_geom_bond_atom_site_label_2
_geom_bond_distance
_geom_bond_site_symmetry_2
Co C1 1.7830(12) .
Co C2 1.7841(13) .
Co C3 1.7787(12) .
Co P 2.1949(3) .
Co Co 2.6478(3) 3_665
P C11 1.8619(11) .
P C21 1.8619(11) .
P C31 1.8707(12) .
O1 C1 1.1466(15) .
O2 C2 1.1463(15) .
O3 C3 1.1466(15) .
C11 C16 1.5398(16) .
C11 C12 1.5403(16) .
C11 H11 0.9800 .
C12 C13 1.5282(16) .
C12 H12A 0.9700 .
C12 H12B 0.9700 .
C13 C14 1.5242(17) .
C13 H13A 0.9700 .
C13 H13B 0.9700 .
C14 C15 1.5215(17) .
C14 H14A 0.9700 .
C14 H14B 0.9700 .
C15 C16 1.5300(16) .
C15 H15A 0.9700 .
C15 H15B 0.9700 .
C16 H16A 0.9700 .
C16 H16B 0.9700 .
C21 C22 1.5384(16) .
C21 C26 1.5429(16) .
C21 H21 0.9800 .
C22 C23 1.5324(16) .
C22 H22A 0.9700 .
C22 H22B 0.9700 .
C23 C24 1.5215(17) .
C23 H23A 0.9700 .
C23 H23B 0.9700 .
C24 C25 1.5222(17) .
C24 H24A 0.9700 .
C24 H24B 0.9700 .
C25 C26 1.5327(16) .
C25 H25A 0.9700 .
C25 H25B 0.9700 .
C26 H26A 0.9700 .
C26 H26B 0.9700 .
C31 C36 1.5361(16) .
C31 C32 1.5383(16) .
C31 H31 0.9800 .
C32 C33 1.5322(17) .
C32 H32A 0.9700 .
C32 H32B 0.9700 .
C33 C34 1.5240(18) .
C33 H33A 0.9700 .
C33 H33B 0.9700 .
C34 C35 1.5220(18) .
C34 H34A 0.9700 .
C34 H34B 0.9700 .
C35 C36 1.5325(17) .
C35 H35A 0.9700 .
C35 H35B 0.9700 .
C36 H36A 0.9700 .
C36 H36B 0.9700 .
